data_4087971
loop_
_publ_author_name
'Baba Haj, Samer'
'Dietz, Christina'
'Lutter, Michael'
'Jurkschat, Klaus'

_publ_section_title
;
 cyclo-Stannasiloxanes Containing both Oxygen Atoms and Methylene Moieties
 within the Ring and Formation of Related Organotin Oxo Clusters
;
_journal_issue 23
_journal_name_full Organometallics
_journal_page_first 5555
_journal_paper_doi 10.1021/acs.organomet.5b00768
_journal_volume 34
_journal_year 2015
_chemical_formula_moiety 'C34 H64 O6 Si2 Sn4'
_chemical_formula_sum 'C34 H64 O6 Si2 Sn4'
_chemical_formula_weight 1099.79
_chemical_melting_point 268(2)
_chemical_name_common '[PhSn(CH2Me2SiO)(\m3-O)Sn(\m-OH)t-Bu2]2'
_space_group_crystal_system monoclinic
_space_group_IT_number 13
_space_group_name_Hall '-P 2yac'
_space_group_name_H-M_alt 'P 1 2/n 1'
_atom_sites_solution_hydrogens mixed
_audit_creation_method SHELXL-2014/7
_cell_angle_alpha 90
_cell_angle_beta 106.366(3)
_cell_angle_gamma 90
_cell_formula_units_Z 2
_cell_length_a 14.2431(5)
_cell_length_b 10.4123(3)
_cell_length_c 15.5313(5)
_cell_measurement_reflns_used 11798
_cell_measurement_temperature 173(2)
_cell_measurement_theta_max 29.2019
_cell_measurement_theta_min 2.2838
_cell_volume 2210.02(13)
_computing_cell_refinement 'CrysAlisPro, Oxford Diffraction Ltd., Version 1.171.33.55''
_computing_data_collection 'CrysAlisPro, Oxford Diffraction Ltd., Version 1.171.33.55''
_computing_data_reduction 'CrysAlisPro, Oxford Diffraction Ltd., Version 1.171.33.55''
_computing_molecular_graphics 'SHELXL-2014/7 (Sheldrick, 2014)'
_computing_publication_material 'enCIFer Version 1.5'
_computing_structure_refinement 'SHELXL-2014/7 (Sheldrick, 2014)'
_computing_structure_solution 'SHELXL-2014/7 (Sheldrick, 2014)'
_diffrn_ambient_temperature 173(2)
_diffrn_measured_fraction_theta_full 1.000
_diffrn_measured_fraction_theta_max 1.000
_diffrn_measurement_device 'XcaliburS CCD Diffractometer'
_diffrn_measurement_method '\w und \y scan'
_diffrn_radiation_type MoK\a
_diffrn_radiation_wavelength 0.71073
_diffrn_reflns_av_R_equivalents 0.0369
_diffrn_reflns_av_unetI/netI 0.0333
_diffrn_reflns_Laue_measured_fraction_full 1.000
_diffrn_reflns_Laue_measured_fraction_max 1.000
_diffrn_reflns_limit_h_max 17
_diffrn_reflns_limit_h_min -17
_diffrn_reflns_limit_k_max 12
_diffrn_reflns_limit_k_min -12
_diffrn_reflns_limit_l_max 18
_diffrn_reflns_limit_l_min -18
_diffrn_reflns_number 22747
_diffrn_reflns_point_group_measured_fraction_full 1.000
_diffrn_reflns_point_group_measured_fraction_max 1.000
_diffrn_reflns_theta_full 25.242
_diffrn_reflns_theta_max 25.496
_diffrn_reflns_theta_min 2.288
_exptl_absorpt_coefficient_mu 2.325
_exptl_absorpt_correction_T_max 1.00000
_exptl_absorpt_correction_T_min 0.75385
_exptl_absorpt_correction_type multi-scan
_exptl_absorpt_process_details
;
CrysAlisPro, Oxford Diffraction Ltd.,
Version 1.171.33.55 (release 05-01-2010 CrysAlis171 .NET)
(compiled Jan  5 2010,16:28:46)
Empirical absorption correction using spherical harmonics,
 implemented in SCALE3 ABSPACK scaling algorithm.
;
_exptl_crystal_colour colourless
_exptl_crystal_density_diffrn 1.653
_exptl_crystal_description column
_exptl_crystal_F_000 1088
_exptl_crystal_size_max 0.500
_exptl_crystal_size_mid 0.050
_exptl_crystal_size_min 0.040
_refine_diff_density_max 0.565
_refine_diff_density_min -0.502
_refine_diff_density_rms 0.071
_refine_ls_extinction_method none
_refine_ls_goodness_of_fit_ref 0.897
_refine_ls_hydrogen_treatment mixed
_refine_ls_matrix_type full
_refine_ls_number_parameters 220
_refine_ls_number_reflns 4134
_refine_ls_number_restraints 1
_refine_ls_restrained_S_all 0.898
_refine_ls_R_factor_all 0.0308
_refine_ls_R_factor_gt 0.0197
_refine_ls_shift/su_max 0.001
_refine_ls_shift/su_mean 0.000
_refine_ls_structure_factor_coef Fsqd
_refine_ls_weighting_details 'w=1/[\s^2^(Fo^2^)+(0.0209P)^2^] where P=(Fo^2^+2Fc^2^)/3'
_refine_ls_weighting_scheme calc
_refine_ls_wR_factor_gt 0.0393
_refine_ls_wR_factor_ref 0.0403
_reflns_Friedel_coverage 0.000
_reflns_number_gt 3266
_reflns_number_total 4134
_reflns_threshold_expression 'I > 2\s(I)'
_cod_data_source_file om5b00768_si_002.cif
_cod_data_source_block comp12
_cod_depositor_comments
;
The following automatic conversions were performed:

data item '_chemical_melting_point' value '266-270' was changed to
'268(2)' -- the average value was taken and precision was estimated.

Automatic conversion script
Id: cif_fix_values 6909 2019-04-08 15:41:33Z antanas 
;
_cod_original_sg_symbol_H-M 'P 2/n'
_cod_database_code 4087971
_shelx_shelxl_version_number 2014/7
_shelx_space_group_comment
;
The symmetry employed for this shelxl refinement is uniquely defined
by the following loop, which should always be used as a source of
symmetry information in preference to the above space-group names.
They are only intended as comments.
;
_shelx_estimated_absorpt_t_min 0.389
_shelx_estimated_absorpt_t_max 0.913

loop_
_space_group_symop_operation_xyz
'x, y, z'
'-x+1/2, y, -z+1/2'
'-x, -y, -z'
'x-1/2, -y, z-1/2'

loop_
_atom_site_label
_atom_site_type_symbol
_atom_site_fract_x
_atom_site_fract_y
_atom_site_fract_z
_atom_site_U_iso_or_equiv
_atom_site_adp_type
_atom_site_occupancy
_atom_site_site_symmetry_order
_atom_site_calc_flag
_atom_site_refinement_flags_posn
_atom_site_refinement_flags_adp
Sn1 Sn 0.64026(2) 0.17150(2) 0.17722(2) 0.02113(6) Uani 1 1 d . .
Sn2 Sn 0.80755(2) 0.25358(2) 0.06855(2) 0.02443(6) Uani 1 1 d . .
Si1 Si 0.47493(6) 0.30114(8) 0.26827(5) 0.02631(19) Uani 1 1 d . .
O1 O 0.54869(13) 0.26560(19) 0.36363(12) 0.0298(5) Uani 1 1 d . .
O2 O 0.78454(12) 0.18677(18) 0.18391(11) 0.0226(4) Uani 1 1 d . .
O3 O 0.64708(14) 0.1922(2) 0.04504(12) 0.0332(5) Uani 1 1 d D .
H3 H 0.6018(16) 0.207(3) 0.0057(14) 0.026(9) Uiso 1 1 d D .
C1 C 0.54165(19) 0.3222(3) 0.18136(16) 0.0257(6) Uani 1 1 d . .
H1B H 0.5785 0.4040 0.1930 0.031 Uiso 1 1 calc R U
H1C H 0.4931 0.3292 0.1217 0.031 Uiso 1 1 calc R U
C2 C 0.3833(2) 0.1724(3) 0.2292(2) 0.0463(9) Uani 1 1 d . .
H2A H 0.4164 0.0931 0.2202 0.069 Uiso 1 1 calc R U
H2B H 0.3366 0.1981 0.1725 0.069 Uiso 1 1 calc R U
H2C H 0.3482 0.1577 0.2743 0.069 Uiso 1 1 calc R U
C3 C 0.4077(3) 0.4520(3) 0.2759(2) 0.0490(10) Uani 1 1 d . .
H3A H 0.3722 0.4418 0.3211 0.074 Uiso 1 1 calc R U
H3B H 0.3611 0.4704 0.2175 0.074 Uiso 1 1 calc R U
H3C H 0.4544 0.5230 0.2930 0.074 Uiso 1 1 calc R U
C11 C 0.60025(19) -0.0253(3) 0.17376(18) 0.0265(7) Uani 1 1 d . .
C12 C 0.5953(2) -0.1008(3) 0.09884(19) 0.0367(8) Uani 1 1 d . .
H12A H 0.6084 -0.0640 0.0474 0.044 Uiso 1 1 calc R U
C13 C 0.5712(2) -0.2301(3) 0.0991(2) 0.0461(9) Uani 1 1 d . .
H13A H 0.5698 -0.2821 0.0485 0.055 Uiso 1 1 calc R U
C14 C 0.5494(3) -0.2829(3) 0.1717(2) 0.0495(9) Uani 1 1 d . .
H14A H 0.5318 -0.3710 0.1709 0.059 Uiso 1 1 calc R U
C15 C 0.5529(3) -0.2096(3) 0.2451(2) 0.0512(10) Uani 1 1 d . .
H15A H 0.5374 -0.2464 0.2954 0.061 Uiso 1 1 calc R U
C16 C 0.5788(2) -0.0822(3) 0.2462(2) 0.0390(8) Uani 1 1 d . .
H16A H 0.5821 -0.0321 0.2981 0.047 Uiso 1 1 calc R U
C21 C 0.7739(2) 0.4559(3) 0.04541(18) 0.0346(8) Uani 1 1 d . .
C22 C 0.6700(3) 0.4758(4) -0.0153(2) 0.0609(11) Uani 1 1 d . .
H22A H 0.6610 0.5662 -0.0334 0.091 Uiso 1 1 calc R U
H22B H 0.6228 0.4524 0.0172 0.091 Uiso 1 1 calc R U
H22C H 0.6597 0.4217 -0.0688 0.091 Uiso 1 1 calc R U
C23 C 0.8477(3) 0.5110(4) 0.0014(3) 0.0803(15) Uani 1 1 d . .
H23A H 0.8357 0.6032 -0.0090 0.120 Uiso 1 1 calc R U
H23B H 0.8409 0.4677 -0.0561 0.120 Uiso 1 1 calc R U
H23C H 0.9140 0.4977 0.0407 0.120 Uiso 1 1 calc R U
C24 C 0.7829(2) 0.5239(3) 0.13381(19) 0.0390(8) Uani 1 1 d . .
H24A H 0.7678 0.6152 0.1226 0.058 Uiso 1 1 calc R U
H24B H 0.8499 0.5145 0.1729 0.058 Uiso 1 1 calc R U
H24C H 0.7369 0.4858 0.1631 0.058 Uiso 1 1 calc R U
C25 C 0.8212(2) 0.1279(3) -0.03838(18) 0.0344(8) Uani 1 1 d . .
C26 C 0.9134(3) 0.1644(4) -0.0627(2) 0.0648(12) Uani 1 1 d . .
H26A H 0.9199 0.1102 -0.1123 0.097 Uiso 1 1 calc R U
H26B H 0.9702 0.1518 -0.0105 0.097 Uiso 1 1 calc R U
H26C H 0.9096 0.2547 -0.0810 0.097 Uiso 1 1 calc R U
C27 C 0.8265(3) -0.0105(4) -0.0074(2) 0.0602(11) Uani 1 1 d . .
H27A H 0.8324 -0.0670 -0.0561 0.090 Uiso 1 1 calc R U
H27B H 0.7670 -0.0322 0.0092 0.090 Uiso 1 1 calc R U
H27C H 0.8837 -0.0219 0.0448 0.090 Uiso 1 1 calc R U
C28 C 0.7331(2) 0.1436(4) -0.11982(18) 0.0501(10) Uani 1 1 d . .
H28A H 0.7408 0.0883 -0.1684 0.075 Uiso 1 1 calc R U
H28B H 0.7282 0.2334 -0.1396 0.075 Uiso 1 1 calc R U
H28C H 0.6736 0.1194 -0.1040 0.075 Uiso 1 1 calc R U

loop_
_atom_site_aniso_label
_atom_site_aniso_U_11
_atom_site_aniso_U_22
_atom_site_aniso_U_33
_atom_site_aniso_U_23
_atom_site_aniso_U_13
_atom_site_aniso_U_12
Sn1 0.01532(10) 0.03121(11) 0.01559(9) -0.00324(9) 0.00229(7) 0.00150(9)
Sn2 0.02126(10) 0.03869(12) 0.01381(9) 0.00003(9) 0.00574(8) 0.00709(10)
Si1 0.0203(4) 0.0385(5) 0.0211(4) -0.0009(4) 0.0075(3) 0.0038(4)
O1 0.0191(10) 0.0504(13) 0.0210(10) 0.0062(9) 0.0076(8) 0.0005(10)
O2 0.0155(9) 0.0377(11) 0.0139(9) 0.0029(9) 0.0034(8) 0.0014(9)
O3 0.0184(11) 0.0670(16) 0.0116(9) -0.0014(10) -0.0002(9) 0.0066(11)
C1 0.0234(15) 0.0323(16) 0.0208(14) 0.0000(13) 0.0055(12) 0.0088(14)
C2 0.0257(17) 0.065(2) 0.0463(19) -0.0067(19) 0.0076(16) -0.0106(18)
C3 0.056(2) 0.059(2) 0.0406(18) 0.0032(18) 0.0276(18) 0.0235(19)
C11 0.0146(14) 0.0307(17) 0.0288(15) -0.0040(13) -0.0028(13) 0.0038(13)
C12 0.0262(17) 0.047(2) 0.0308(16) -0.0117(16) -0.0026(14) 0.0061(16)
C13 0.0338(19) 0.042(2) 0.048(2) -0.0260(18) -0.0114(17) 0.0146(17)
C14 0.049(2) 0.0291(19) 0.059(2) -0.0029(17) -0.0045(19) 0.0058(16)
C15 0.064(3) 0.036(2) 0.050(2) 0.0017(17) 0.011(2) -0.0031(18)
C16 0.046(2) 0.0321(18) 0.0380(18) -0.0083(16) 0.0100(16) -0.0003(16)
C21 0.0382(19) 0.043(2) 0.0249(15) 0.0112(15) 0.0125(14) 0.0111(16)
C22 0.073(3) 0.054(3) 0.0398(19) 0.0004(18) -0.010(2) 0.026(2)
C23 0.106(4) 0.066(3) 0.095(3) 0.047(3) 0.072(3) 0.028(3)
C24 0.043(2) 0.0344(19) 0.0369(17) 0.0039(15) 0.0064(16) 0.0038(16)
C25 0.0292(17) 0.053(2) 0.0218(15) -0.0121(15) 0.0092(14) 0.0085(15)
C26 0.046(2) 0.105(3) 0.055(2) -0.036(2) 0.032(2) -0.008(2)
C27 0.080(3) 0.058(3) 0.043(2) -0.0122(19) 0.019(2) 0.029(2)
C28 0.048(2) 0.076(3) 0.0228(16) -0.0155(17) 0.0057(16) 0.0094(19)

loop_
_atom_type_symbol
_atom_type_description
_atom_type_scat_dispersion_real
_atom_type_scat_dispersion_imag
_atom_type_scat_source
C C 0.0033 0.0016 'International Tables Vol C Tables 4.2.6.8 and 6.1.1.4'
H H 0.0000 0.0000 'International Tables Vol C Tables 4.2.6.8 and 6.1.1.4'
O O 0.0106 0.0060 'International Tables Vol C Tables 4.2.6.8 and 6.1.1.4'
Si Si 0.0817 0.0704 'International Tables Vol C Tables 4.2.6.8 and 6.1.1.4'
Sn Sn -0.6537 1.4246 'International Tables Vol C Tables 4.2.6.8 and 6.1.1.4'

loop_
_geom_angle_atom_site_label_1
_geom_angle_atom_site_label_2
_geom_angle_atom_site_label_3
_geom_angle
_geom_angle_site_symmetry_1
_geom_angle_site_symmetry_3
O2 Sn1 O3 73.54(7) . .
O2 Sn1 C1 127.53(10) . .
O3 Sn1 C1 99.67(9) . .
O2 Sn1 C11 109.68(9) . .
O3 Sn1 C11 99.25(10) . .
C1 Sn1 C11 122.68(11) . .
O2 Sn1 O2 74.31(7) . 2_655
O3 Sn1 O2 146.88(7) . 2_655
C1 Sn1 O2 93.59(9) . 2_655
C11 Sn1 O2 98.78(9) . 2_655
O1 Sn2 O2 87.31(7) 2_655 .
O1 Sn2 C25 98.05(9) 2_655 .
O2 Sn2 C25 122.73(10) . .
O1 Sn2 C21 99.80(10) 2_655 .
O2 Sn2 C21 113.30(9) . .
C25 Sn2 C21 121.57(11) . .
O1 Sn2 O3 155.92(7) 2_655 .
O2 Sn2 O3 69.22(7) . .
C25 Sn2 O3 90.59(10) . .
C21 Sn2 O3 94.60(10) . .
O1 Si1 C2 110.77(14) . .
O1 Si1 C3 110.61(13) . .
C2 Si1 C3 107.71(16) . .
O1 Si1 C1 111.15(11) . .
C2 Si1 C1 107.68(13) . .
C3 Si1 C1 108.80(14) . .
Si1 O1 Sn2 143.13(11) . 2_655
Sn2 O2 Sn1 113.15(8) . .
Sn2 O2 Sn1 139.40(9) . 2_655
Sn1 O2 Sn1 105.00(7) . 2_655
Sn1 O3 Sn2 101.04(8) . .
Sn1 O3 H3 123(2) . .
Sn2 O3 H3 130(2) . .
Si1 C1 Sn1 114.27(13) . .
Si1 C1 H1B 108.7 . .
Sn1 C1 H1B 108.7 . .
Si1 C1 H1C 108.7 . .
Sn1 C1 H1C 108.7 . .
H1B C1 H1C 107.6 . .
Si1 C2 H2A 109.5 . .
Si1 C2 H2B 109.5 . .
H2A C2 H2B 109.5 . .
Si1 C2 H2C 109.5 . .
H2A C2 H2C 109.5 . .
H2B C2 H2C 109.5 . .
Si1 C3 H3A 109.5 . .
Si1 C3 H3B 109.5 . .
H3A C3 H3B 109.5 . .
Si1 C3 H3C 109.5 . .
H3A C3 H3C 109.5 . .
H3B C3 H3C 109.5 . .
C16 C11 C12 118.0(3) . .
C16 C11 Sn1 120.9(2) . .
C12 C11 Sn1 121.1(2) . .
C11 C12 C13 120.0(3) . .
C11 C12 H12A 120.0 . .
C13 C12 H12A 120.0 . .
C14 C13 C12 120.4(3) . .
C14 C13 H13A 119.8 . .
C12 C13 H13A 119.8 . .
C15 C14 C13 120.2(3) . .
C15 C14 H14A 119.9 . .
C13 C14 H14A 119.9 . .
C14 C15 C16 119.8(3) . .
C14 C15 H15A 120.1 . .
C16 C15 H15A 120.1 . .
C15 C16 C11 121.6(3) . .
C15 C16 H16A 119.2 . .
C11 C16 H16A 119.2 . .
C24 C21 C23 109.7(3) . .
C24 C21 C22 108.4(3) . .
C23 C21 C22 110.1(3) . .
C24 C21 Sn2 110.19(18) . .
C23 C21 Sn2 107.0(2) . .
C22 C21 Sn2 111.4(2) . .
C21 C22 H22A 109.5 . .
C21 C22 H22B 109.5 . .
H22A C22 H22B 109.5 . .
C21 C22 H22C 109.5 . .
H22A C22 H22C 109.5 . .
H22B C22 H22C 109.5 . .
C21 C23 H23A 109.5 . .
C21 C23 H23B 109.5 . .
H23A C23 H23B 109.5 . .
C21 C23 H23C 109.5 . .
H23A C23 H23C 109.5 . .
H23B C23 H23C 109.5 . .
C21 C24 H24A 109.5 . .
C21 C24 H24B 109.5 . .
H24A C24 H24B 109.5 . .
C21 C24 H24C 109.5 . .
H24A C24 H24C 109.5 . .
H24B C24 H24C 109.5 . .
C26 C25 C27 110.4(3) . .
C26 C25 C28 109.7(3) . .
C27 C25 C28 108.8(3) . .
C26 C25 Sn2 108.1(2) . .
C27 C25 Sn2 109.79(19) . .
C28 C25 Sn2 109.99(19) . .
C25 C26 H26A 109.5 . .
C25 C26 H26B 109.5 . .
H26A C26 H26B 109.5 . .
C25 C26 H26C 109.5 . .
H26A C26 H26C 109.5 . .
H26B C26 H26C 109.5 . .
C25 C27 H27A 109.5 . .
C25 C27 H27B 109.5 . .
H27A C27 H27B 109.5 . .
C25 C27 H27C 109.5 . .
H27A C27 H27C 109.5 . .
H27B C27 H27C 109.5 . .
C25 C28 H28A 109.5 . .
C25 C28 H28B 109.5 . .
H28A C28 H28B 109.5 . .
C25 C28 H28C 109.5 . .
H28A C28 H28C 109.5 . .
H28B C28 H28C 109.5 . .

loop_
_geom_bond_atom_site_label_1
_geom_bond_atom_site_label_2
_geom_bond_distance
_geom_bond_site_symmetry_2
Sn1 O2 2.0344(17) .
Sn1 O3 2.0935(18) .
Sn1 C1 2.119(3) .
Sn1 C11 2.123(3) .
Sn1 O2 2.1266(16) 2_655
Sn2 O1 2.0254(18) 2_655
Sn2 O2 2.0329(16) .
Sn2 C25 2.166(3) .
Sn2 C21 2.168(3) .
Sn2 O3 2.301(2) .
Si1 O1 1.5992(19) .
Si1 C2 1.850(3) .
Si1 C3 1.860(3) .
Si1 C1 1.870(3) .
O1 Sn2 2.0254(18) 2_655
O2 Sn1 2.1266(16) 2_655
O3 H3 0.769(17) .
C1 H1B 0.9900 .
C1 H1C 0.9900 .
C2 H2A 0.9800 .
C2 H2B 0.9800 .
C2 H2C 0.9800 .
C3 H3A 0.9800 .
C3 H3B 0.9800 .
C3 H3C 0.9800 .
C11 C16 1.379(4) .
C11 C12 1.390(4) .
C12 C13 1.391(4) .
C12 H12A 0.9500 .
C13 C14 1.366(5) .
C13 H13A 0.9500 .
C14 C15 1.361(4) .
C14 H14A 0.9500 .
C15 C16 1.377(4) .
C15 H15A 0.9500 .
C16 H16A 0.9500 .
C21 C24 1.518(4) .
C21 C23 1.519(4) .
C21 C22 1.528(4) .
C22 H22A 0.9800 .
C22 H22B 0.9800 .
C22 H22C 0.9800 .
C23 H23A 0.9800 .
C23 H23B 0.9800 .
C23 H23C 0.9800 .
C24 H24A 0.9800 .
C24 H24B 0.9800 .
C24 H24C 0.9800 .
C25 C26 1.512(4) .
C25 C27 1.515(5) .
C25 C28 1.519(4) .
C26 H26A 0.9800 .
C26 H26B 0.9800 .
C26 H26C 0.9800 .
C27 H27A 0.9800 .
C27 H27B 0.9800 .
C27 H27C 0.9800 .
C28 H28A 0.9800 .
C28 H28B 0.9800 .
C28 H28C 0.9800 .

loop_
_geom_torsion_atom_site_label_1
_geom_torsion_atom_site_label_2
_geom_torsion_atom_site_label_3
_geom_torsion_atom_site_label_4
_geom_torsion
_geom_torsion_site_symmetry_4
C2 Si1 O1 Sn2 129.7(2) 2_655
C3 Si1 O1 Sn2 -110.9(2) 2_655
C1 Si1 O1 Sn2 10.1(2) 2_655
O1 Si1 C1 Sn1 48.83(17) .
C2 Si1 C1 Sn1 -72.66(18) .
C3 Si1 C1 Sn1 170.86(15) .
C16 C11 C12 C13 -1.2(4) .
Sn1 C11 C12 C13 178.5(2) .
C11 C12 C13 C14 2.0(5) .
C12 C13 C14 C15 -1.2(5) .
C13 C14 C15 C16 -0.3(5) .
C14 C15 C16 C11 1.0(5) .
C12 C11 C16 C15 -0.2(5) .
Sn1 C11 C16 C15 -179.9(3) .
